data_7016485
loop_
_publ_author_name
'Sun, Yu-Hui'
'Xu, Xiang'
'Du, Zi-Yi'
'Dong, Li-Jie'
'Zhao, Cui-Cui'
'Xie, Yong-Rong'

_publ_section_title
;
 Novel second-harmonic-generation-active lead(ii) phosphinate based on
 2-carboxyethyl(phenyl)phosphinate ligand.
;
_journal_issue 36
_journal_name_full 'Dalton transactions (Cambridge, England : 2003)'
_journal_page_first 9295
_journal_page_last 9298
_journal_paper_doi 10.1039/c1dt10643k
_journal_volume 40
_journal_year 2011
_chemical_absolute_configuration ad
_chemical_formula_sum 'C9 H10 O4 P Pb0.5'
_chemical_formula_weight 316.74
_chemical_name_systematic
;
?
;
_space_group_IT_number 5
_symmetry_cell_setting monoclinic
_symmetry_space_group_name_Hall 'C 2y'
_symmetry_space_group_name_H-M 'C 1 2 1'
_atom_sites_solution_hydrogens geom
_atom_sites_solution_primary direct
_atom_sites_solution_secondary difmap
_audit_creation_method SHELXL-97
_cell_angle_alpha 90.00
_cell_angle_beta 99.4950(10)
_cell_angle_gamma 90.00
_cell_formula_units_Z 4
_cell_length_a 22.8510(3)
_cell_length_b 8.51990(10)
_cell_length_c 5.18480(10)
_cell_measurement_reflns_used 4328
_cell_measurement_temperature 296(2)
_cell_measurement_theta_max 28.26
_cell_measurement_theta_min 2.56
_cell_volume 995.59(3)
_computing_cell_refinement 'Bruker SMART'
_computing_data_collection 'Bruker SMART'
_computing_data_reduction 'Bruker SAINT'
_computing_molecular_graphics 'Bruker SHELXTL'
_computing_publication_material 'Bruker SHELXTL'
_computing_structure_refinement 'SHELXL-97 (Sheldrick, 1997)'
_computing_structure_solution 'SHELXS-97 (Sheldrick, 1990)'
_diffrn_ambient_temperature 296(2)
_diffrn_measured_fraction_theta_full 0.998
_diffrn_measured_fraction_theta_max 0.998
_diffrn_measurement_device_type 'CCD area detector'
_diffrn_measurement_method 'phi and omega scans'
_diffrn_radiation_monochromator graphite
_diffrn_radiation_source 'fine-focus sealed tube'
_diffrn_radiation_type MoK\a
_diffrn_radiation_wavelength 0.71073
_diffrn_reflns_av_R_equivalents 0.0382
_diffrn_reflns_av_sigmaI/netI 0.0554
_diffrn_reflns_limit_h_max 29
_diffrn_reflns_limit_h_min -30
_diffrn_reflns_limit_k_max 11
_diffrn_reflns_limit_k_min -10
_diffrn_reflns_limit_l_max 6
_diffrn_reflns_limit_l_min -6
_diffrn_reflns_number 4929
_diffrn_reflns_theta_full 28.28
_diffrn_reflns_theta_max 28.28
_diffrn_reflns_theta_min 2.56
_exptl_absorpt_coefficient_mu 8.678
_exptl_absorpt_correction_T_max 0.7457
_exptl_absorpt_correction_T_min 0.4095
_exptl_absorpt_correction_type multi-scan
_exptl_absorpt_process_details 'SADABS (Bruker, 2008)'
_exptl_crystal_colour colourless
_exptl_crystal_density_diffrn 2.113
_exptl_crystal_density_method 'not measured'
_exptl_crystal_description plate
_exptl_crystal_F_000 608
_exptl_crystal_size_max 0.20
_exptl_crystal_size_mid 0.11
_exptl_crystal_size_min 0.03
_refine_diff_density_max 0.982
_refine_diff_density_min -1.794
_refine_diff_density_rms 0.142
_refine_ls_abs_structure_details 'Flack H D (1983), Acta Cryst. A39, 876-881'
_refine_ls_abs_structure_Flack -0.018(8)
_refine_ls_extinction_method none
_refine_ls_goodness_of_fit_ref 1.097
_refine_ls_hydrogen_treatment constr
_refine_ls_matrix_type full
_refine_ls_number_parameters 132
_refine_ls_number_reflns 2320
_refine_ls_number_restraints 1
_refine_ls_restrained_S_all 1.096
_refine_ls_R_factor_all 0.0280
_refine_ls_R_factor_gt 0.0280
_refine_ls_shift/su_max 0.000
_refine_ls_shift/su_mean 0.000
_refine_ls_structure_factor_coef Fsqd
_refine_ls_weighting_details 'calc w=1/[\s^2^(Fo^2^)+(0.0336P)^2^+0.0000P] where P=(Fo^2^+2Fc^2^)/3'
_refine_ls_weighting_scheme calc
_refine_ls_wR_factor_gt 0.0706
_refine_ls_wR_factor_ref 0.0706
_reflns_number_gt 2320
_reflns_number_total 2320
_reflns_threshold_expression >2sigma(I)
_cod_data_source_file c1dt10643k.txt
_cod_data_source_block 1a
_cod_depositor_comments
;
The following automatic conversions were performed:

'_symmetry_cell_setting' value 'Monoclinic' changed to 'monoclinic'
according to /home/saulius/struct/CIF-dictionaries/cif_core.dic
dictionary named 'cif_core.dic' version 2.4.1 from
2010-06-29.

'_exptl_absorpt_correction_type' value 'Multi-scan'
changed to 'multi-scan' according to
/home/saulius/struct/CIF-dictionaries/cif_core.dic dictionary named
'cif_core.dic' version 2.4.1 from 2010-06-29.

Automatic conversion script
Id: cif_fix_values 1715 2011-07-08 13:25:40Z adriana 
;
_cod_original_sg_symbol_H-M C2
_cod_original_formula_sum 'C9 H10 O4 P Pb0.50'
_cod_database_code 7016485

loop_
_symmetry_equiv_pos_as_xyz
'x, y, z'
'-x, y, -z'
'x+1/2, y+1/2, z'
'-x+1/2, y+1/2, -z'

loop_
_atom_site_label
_atom_site_type_symbol
_atom_site_fract_x
_atom_site_fract_y
_atom_site_fract_z
_atom_site_U_iso_or_equiv
_atom_site_adp_type
_atom_site_occupancy
_atom_site_symmetry_multiplicity
_atom_site_calc_flag
_atom_site_refinement_flags
Pb1 Pb 0.0000 0.3350 0.0000 0.02003(9) Uani 1 2 d S
P1 P -0.08914(11) 0.5244(3) 0.3902(5) 0.0182(4) Uani 1 1 d .
C1 C -0.1688(3) 0.5092(8) 0.3041(12) 0.0235(12) Uani 1 1 d .
C2 C -0.2008(4) 0.4262(10) 0.4651(15) 0.0363(17) Uani 1 1 d .
H2A H -0.1811 0.3728 0.6103 0.044 Uiso 1 1 calc R
C3 C -0.2621(4) 0.4237(13) 0.4081(18) 0.051(2) Uani 1 1 d .
H3A H -0.2833 0.3664 0.5146 0.062 Uiso 1 1 calc R
C4 C -0.2929(4) 0.5050(13) 0.1945(16) 0.048(2) Uani 1 1 d .
H4A H -0.3342 0.5037 0.1597 0.058 Uiso 1 1 calc R
C5 C -0.2606(4) 0.5882(15) 0.0345(19) 0.044(2) Uani 1 1 d .
H5A H -0.2803 0.6433 -0.1088 0.053 Uiso 1 1 calc R
C6 C -0.1993(3) 0.5892(10) 0.0880(13) 0.0324(15) Uani 1 1 d .
H6A H -0.1780 0.6439 -0.0214 0.039 Uiso 1 1 calc R
C7 C -0.0755(4) 0.7085(10) 0.5570(16) 0.0217(16) Uani 1 1 d .
H7A H -0.1014 0.7175 0.6869 0.026 Uiso 1 1 calc R
H7B H -0.0349 0.7105 0.6479 0.026 Uiso 1 1 calc R
C8 C -0.0859(3) 0.8514(14) 0.3688(11) 0.0242(14) Uani 1 1 d .
H8A H -0.0604 0.8414 0.2378 0.029 Uiso 1 1 calc R
H8B H -0.1267 0.8494 0.2791 0.029 Uiso 1 1 calc R
C9 C -0.0742(4) 1.0063(11) 0.5037(17) 0.0257(18) Uani 1 1 d .
O1 O -0.0603(2) 0.5245(6) 0.1459(8) 0.0259(9) Uani 1 1 d .
O2 O -0.0691(2) 0.3923(5) 0.5813(9) 0.0247(9) Uani 1 1 d .
O3 O -0.0504(3) 1.0218(6) 0.7266(10) 0.0434(15) Uani 1 1 d .
O4 O -0.0934(5) 1.1236(10) 0.3486(17) 0.048(2) Uani 1 1 d .
H4B H -0.0853 1.2067 0.4258 0.072 Uiso 1 1 calc R

loop_
_atom_site_aniso_label
_atom_site_aniso_U_11
_atom_site_aniso_U_22
_atom_site_aniso_U_33
_atom_site_aniso_U_23
_atom_site_aniso_U_13
_atom_site_aniso_U_12
Pb1 0.02249(13) 0.01834(14) 0.01873(12) 0.000 0.00184(8) 0.000
P1 0.0217(9) 0.0139(9) 0.0187(8) -0.0007(6) 0.0028(6) 0.0023(7)
C1 0.021(3) 0.026(3) 0.024(3) -0.002(2) 0.003(2) 0.000(2)
C2 0.030(4) 0.045(5) 0.034(3) 0.002(3) 0.006(3) -0.009(3)
C3 0.034(4) 0.071(7) 0.053(5) 0.000(4) 0.019(4) -0.015(4)
C4 0.027(4) 0.067(7) 0.050(5) -0.019(5) 0.006(4) -0.007(4)
C5 0.033(6) 0.055(5) 0.041(5) -0.005(4) -0.001(3) 0.005(5)
C6 0.028(4) 0.039(4) 0.028(3) 0.002(3) -0.002(3) -0.003(3)
C7 0.024(3) 0.018(4) 0.023(3) -0.006(3) 0.003(3) -0.003(3)
C8 0.031(3) 0.012(4) 0.029(2) 0.005(3) 0.0034(19) 0.002(4)
C9 0.032(4) 0.019(4) 0.027(4) 0.001(3) 0.008(3) 0.000(3)
O1 0.032(2) 0.024(2) 0.023(2) 0.0004(17) 0.0095(17) 0.0024(19)
O2 0.026(2) 0.019(2) 0.026(2) 0.0040(15) -0.0054(17) 0.0019(17)
O3 0.073(4) 0.019(3) 0.032(3) -0.004(2) -0.009(3) 0.001(3)
O4 0.076(6) 0.020(3) 0.041(4) -0.004(3) -0.014(3) 0.003(3)

loop_
_atom_type_symbol
_atom_type_description
_atom_type_scat_dispersion_real
_atom_type_scat_dispersion_imag
_atom_type_scat_source
C C 0.0033 0.0016 'International Tables Vol C Tables 4.2.6.8 and 6.1.1.4'
H H 0.0000 0.0000 'International Tables Vol C Tables 4.2.6.8 and 6.1.1.4'
O O 0.0106 0.0060 'International Tables Vol C Tables 4.2.6.8 and 6.1.1.4'
P P 0.1023 0.0942 'International Tables Vol C Tables 4.2.6.8 and 6.1.1.4'
Pb Pb -3.3944 10.1111 'International Tables Vol C Tables 4.2.6.8 and 6.1.1.4'

loop_
_geom_angle_atom_site_label_1
_geom_angle_atom_site_label_2
_geom_angle_atom_site_label_3
_geom_angle
_geom_angle_site_symmetry_1
_geom_angle_site_symmetry_3
O1 Pb1 O1 92.2(2) . 2
O1 Pb1 O2 79.92(16) . 1_554
O1 Pb1 O2 84.58(16) 2 1_554
O1 Pb1 O2 84.59(16) . 2_556
O1 Pb1 O2 79.92(16) 2 2_556
O2 Pb1 O2 157.6(2) 1_554 2_556
O2 P1 O1 114.7(3) . .
O2 P1 C7 108.9(4) . .
O1 P1 C7 109.7(4) . .
O2 P1 C1 106.9(3) . .
O1 P1 C1 110.6(3) . .
C7 P1 C1 105.7(4) . .
C2 C1 C6 119.3(6) . .
C2 C1 P1 119.8(5) . .
C6 C1 P1 120.8(5) . .
C3 C2 C1 119.6(8) . .
C2 C3 C4 121.5(8) . .
C5 C4 C3 118.6(8) . .
C6 C5 C4 120.2(9) . .
C5 C6 C1 120.8(7) . .
C8 C7 P1 112.7(6) . .
C9 C8 C7 113.6(6) . .
O3 C9 O4 124.0(9) . .
O3 C9 C8 124.4(8) . .
O4 C9 C8 111.7(8) . .
P1 O1 Pb1 129.1(3) . .
P1 O2 Pb1 141.8(3) . 1_556

loop_
_geom_bond_atom_site_label_1
_geom_bond_atom_site_label_2
_geom_bond_distance
_geom_bond_site_symmetry_2
Pb1 O1 2.328(4) .
Pb1 O1 2.328(4) 2
Pb1 O2 2.512(4) 1_554
Pb1 O2 2.512(4) 2_556
P1 O2 1.520(5) .
P1 O1 1.521(4) .
P1 C7 1.793(8) .
P1 C1 1.807(7) .
C1 C2 1.390(9) .
C1 C6 1.395(10) .
C2 C3 1.383(12) .
C3 C4 1.395(14) .
C4 C5 1.392(13) .
C5 C6 1.383(11) .
C7 C8 1.554(14) .
C8 C9 1.497(15) .
C9 O3 1.201(11) .
C9 O4 1.312(12) .
O2 Pb1 2.512(4) 1_556
